data_7062250
loop_
_publ_author_name
'Mironova, Olga A.'
'Ryadun, Aleksey A.'
'Sukhikh, Taisiya S.'
'Pushkarevsky, Nikolay A.'
'Konchenko, Sergey N.'

_publ_section_title
;
 Synthesis and photophysical properties of rare earth (La, Nd, Gd, Y, Ho)
 complexes with silanediamido ligands bearing a chelating
 phenylbenzothiazole chromophore
;
_journal_issue 7
_journal_name_full 'New Journal of Chemistry'
_journal_page_first 3406
_journal_page_last 3416
_journal_paper_doi 10.1039/D2NJ05540F
_journal_volume 47
_journal_year 2023
_chemical_formula_moiety 'C56 H44 Gd N8 S4 Si2, C24 H48 K O6, C4 H8 O'
_chemical_formula_sum 'C84 H100 Gd K N8 O7 S4 Si2'
_chemical_formula_weight 1714.48
_chemical_properties_physical Air-sensitive,Moisture-sensitive
_space_group_crystal_system triclinic
_space_group_IT_number 2
_space_group_name_Hall '-P 1'
_space_group_name_H-M_alt 'P -1'
_atom_sites_solution_hydrogens geom
_atom_sites_solution_primary dual
_audit_creation_date 2022-10-31
_audit_creation_method
;
Olex2 1.2
(compiled 2018.05.29 svn.r3508 for OlexSys, GUI svn.r5506)
;
_audit_update_record
;
2022-11-05 deposited with the CCDC.	2022-12-29 downloaded from the CCDC.
;
_cell_angle_alpha 90.2130(10)
_cell_angle_beta 91.5590(10)
_cell_angle_gamma 108.2600(10)
_cell_formula_units_Z 2
_cell_length_a 12.3738(3)
_cell_length_b 18.5982(4)
_cell_length_c 18.9764(5)
_cell_measurement_reflns_used 9926
_cell_measurement_temperature 150(2)
_cell_measurement_theta_max 26.93
_cell_measurement_theta_min 2.41
_cell_volume 4145.26(17)
_computing_cell_refinement 'Bruker SAINT'
_computing_data_collection 'Bruker APEX3'
_computing_data_reduction 'Bruker SAINT'
_computing_molecular_graphics 'Olex2 (Dolomanov et al., 2009)'
_computing_publication_material 'Olex2 (Dolomanov et al., 2009)'
_computing_structure_refinement 'ShelXL (Sheldrick, 2015)'
_computing_structure_solution 'ShelXT (Sheldrick, 2015)'
_diffrn_ambient_temperature 150(2)
_diffrn_detector PIXEL
_diffrn_detector_area_resol_mean 7.41
_diffrn_detector_type 'Bruker PHOTON III area detector'
_diffrn_measured_fraction_theta_full 0.995
_diffrn_measured_fraction_theta_max 0.993
_diffrn_measurement_device 'three-circle diffractometer'
_diffrn_measurement_device_type 'Bruker D8 Venture diffractometer'
_diffrn_measurement_method '\w and \f scans'
_diffrn_radiation_monochromator 'Incoatec HELIOS multilayer mirrors'
_diffrn_radiation_type MoK\a
_diffrn_radiation_wavelength 0.71073
_diffrn_reflns_av_R_equivalents 0.0599
_diffrn_reflns_av_unetI/netI 0.0755
_diffrn_reflns_Laue_measured_fraction_full 0.995
_diffrn_reflns_Laue_measured_fraction_max 0.993
_diffrn_reflns_limit_h_max 15
_diffrn_reflns_limit_h_min -15
_diffrn_reflns_limit_k_max 22
_diffrn_reflns_limit_k_min -23
_diffrn_reflns_limit_l_max 24
_diffrn_reflns_limit_l_min -24
_diffrn_reflns_number 50322
_diffrn_reflns_point_group_measured_fraction_full 0.995
_diffrn_reflns_point_group_measured_fraction_max 0.993
_diffrn_reflns_theta_full 25.242
_diffrn_reflns_theta_max 27.103
_diffrn_reflns_theta_min 2.066
_diffrn_source 'Incoatec IuS3.0 microfocus X-ray tube'
_exptl_absorpt_coefficient_mu 1.038
_exptl_absorpt_correction_T_max 0.7458
_exptl_absorpt_correction_T_min 0.7027
_exptl_absorpt_correction_type multi-scan
_exptl_absorpt_process_details
'SADABS-2016/2 (Bruker,2016/2) was used for absorption correction. wR2(int) was 0.0667 before and 0.0585 after correction. The Ratio of minimum to maximum transmission is 0.9422. The \l/2 correction factor is Not present.'
_exptl_crystal_colour orange
_exptl_crystal_colour_primary orange
_exptl_crystal_density_diffrn 1.374
_exptl_crystal_description prism
_exptl_crystal_F_000 1782
_exptl_crystal_preparation Luminescent
_exptl_crystal_size_max 0.15
_exptl_crystal_size_mid 0.11
_exptl_crystal_size_min 0.1
_refine_diff_density_max 1.063
_refine_diff_density_min -0.939
_refine_diff_density_rms 0.098
_refine_ls_extinction_method none
_refine_ls_goodness_of_fit_ref 1.022
_refine_ls_hydrogen_treatment constr
_refine_ls_matrix_type full
_refine_ls_number_parameters 1064
_refine_ls_number_reflns 18167
_refine_ls_number_restraints 176
_refine_ls_restrained_S_all 1.033
_refine_ls_R_factor_all 0.0626
_refine_ls_R_factor_gt 0.0465
_refine_ls_shift/su_max 0.005
_refine_ls_shift/su_mean 0.000
_refine_ls_structure_factor_coef Fsqd
_refine_ls_weighting_details 'w=1/[\s^2^(Fo^2^)+(0.0378P)^2^+1.9206P] where P=(Fo^2^+2Fc^2^)/3'
_refine_ls_weighting_scheme calc
_refine_ls_wR_factor_gt 0.0917
_refine_ls_wR_factor_ref 0.1008
_reflns_Friedel_coverage 0.000
_reflns_number_gt 14685
_reflns_number_total 18167
_reflns_threshold_expression 'I > 2\s(I)'
_cod_data_source_file d2nj05540f2.cif
_cod_data_source_block moa351
_cod_depositor_comments 'Adding full bibliography for 7062243--7062251.cif.'
_cod_database_code 7062250
_shelx_shelxl_version_number 2017/1
_shelx_space_group_comment
;
The symmetry employed for this shelxl refinement is uniquely defined
by the following loop, which should always be used as a source of
symmetry information in preference to the above space-group names.
They are only intended as comments.
;
_shelx_estimated_absorpt_t_max 0.903
_shelx_estimated_absorpt_t_min 0.860
_olex2_refinement_description
;
1. Fixed Uiso
 At 1.2 times of:
  All C(H) groups, All C(H,H) groups, All C(H,H,H,H) groups
 At 1.5 times of:
  All C(H,H,H) groups
2. Restrained distances
 O6-C85 = O5-C64 = O5-C79 = O6-C88
 1.45 with sigma of 0.02
 C82-C64 = C86-C85 = C87-C86 = C88-C87 = C82-C78 = C79-C78
 1.5 with sigma of 0.02
 O7-C80 = O7A-C80A = O7-C75 = O7A-C75A
 1.45 with sigma of 0.02
 C84-C80 = C84A-C80A = C84-C83 = C83-C75 = C84A-C83A = C83A-C75A
 1.5 with sigma of 0.02
 C79-C82 = C88-C86 = C64-C78 = C85-C87 = C82-C79
 2.35 with sigma of 0.02
 O6-C86 \\sim O6-C87
 with sigma of 0.04
3. Uiso/Uaniso restraints and constraints
O6 \\sim C85 \\sim C86 \\sim C87 \\sim C88: within 2A with sigma of 0.04 and
sigma for terminal atoms of 0.08
Uanis(O7) = Uanis(O7A)
4. Rigid body (RIGU) restrains
 O6, C85, C86, C87, C88
 with sigma for 1-2 distances of 0.004 and sigma for 1-3 distances of 0.004
 O5, C64, C78, C79, C82
 with sigma for 1-2 distances of 0.004 and sigma for 1-3 distances of 0.004
 O7, C75, C80, C83, C84
 with sigma for 1-2 distances of 0.004 and sigma for 1-3 distances of 0.004
 O7A, C75A, C80A, C83A, C84A
 with sigma for 1-2 distances of 0.004 and sigma for 1-3 distances of 0.004
5. Others
 Sof(O6)=Sof(C85)=Sof(H85A)=Sof(H85B)=Sof(C86)=Sof(H86A)=Sof(H86B)=Sof(C87)=
 Sof(H87A)=Sof(H87B)=Sof(C88)=Sof(H88A)=Sof(H88B)=1-FVAR(1)
 Sof(O5)=Sof(C64)=Sof(H64A)=Sof(H64B)=Sof(C78)=Sof(H78A)=Sof(H78B)=Sof(C79)=
 Sof(H79A)=Sof(H79B)=Sof(C82)=Sof(H82A)=Sof(H82B)=FVAR(1)
 Sof(H58C)=Sof(H58D)=Sof(C74)=Sof(H74A)=Sof(H74B)=1-FVAR(2)
 Sof(H58A)=Sof(H58B)=Sof(C89)=Sof(H89A)=Sof(H89B)=FVAR(2)
 Sof(O7A)=Sof(C75A)=Sof(H75C)=Sof(H75D)=Sof(C80A)=Sof(H80C)=Sof(H80D)=
 Sof(C83A)=Sof(H83C)=Sof(H83D)=Sof(C84A)=Sof(H84C)=Sof(H84D)=1-FVAR(3)
 Sof(O7)=Sof(C75)=Sof(H75A)=Sof(H75B)=Sof(C80)=Sof(H80A)=Sof(H80B)=Sof(C83)=
 Sof(H83A)=Sof(H83B)=Sof(C84)=Sof(H84A)=Sof(H84B)=FVAR(3)
6.a Secondary CH2 refined with riding coordinates:
 C56(H56A,H56B), C58(H58C,H58D), C58(H58A,H58B), C59(H59A,H59B), C60(H60A,
 H60B), C61(H61A,H61B), C62(H62A,H62B), C63(H63A,H63B), C64(H64A,H64B),
 C65(H65A,H65B), C66(H66A,H66B), C67(H67A,H67B), C68(H68A,H68B), C69(H69A,H69B),
  C70(H70A,H70B), C72(H72A,H72B), C74(H74A,H74B), C75(H75A,H75B), C77(H77A,
 H77B), C78(H78A,H78B), C79(H79A,H79B), C80(H80A,H80B), C82(H82A,H82B),
 C83(H83A,H83B), C84(H84A,H84B), C85(H85A,H85B), C86(H86A,H86B), C87(H87A,H87B),
  C88(H88A,H88B), C89(H89A,H89B), C1S(H1SA,H1SB), C2S(H2SA,H2SB), C3S(H3SA,
 H3SB), C4S(H4SA,H4SB), C75A(H75C,H75D), C80A(H80C,H80D), C83A(H83C,H83D),
 C84A(H84C,H84D)
6.b Aromatic/amide H refined with riding coordinates:
 C1(H1), C2(H2), C7(H7), C9(H9), C10(H10), C12(H12), C13(H13), C17(H17),
 C18(H18), C19(H19), C21(H21), C23(H23), C25(H25), C26(H26), C27(H27), C28(H28),
  C29(H29), C33(H33), C35(H35), C36(H36), C37(H37), C38(H38), C41(H41),
 C44(H44), C48(H48), C49(H49), C50(H50), C52(H52), C53(H53), C54(H54), C55(H55),
  C57(H57)
6.c Idealised Me refined as rotating group:
 C22(H22A,H22B,H22C), C24(H24A,H24B,H24C), C43(H43A,H43B,H43C), C47(H47A,H47B,
 H47C)
;
_olex2_submission_special_instructions 'No special instructions were received'

loop_
_space_group_symop_operation_xyz
'x, y, z'
'-x, -y, -z'

loop_
_atom_site_label
_atom_site_type_symbol
_atom_site_fract_x
_atom_site_fract_y
_atom_site_fract_z
_atom_site_U_iso_or_equiv
_atom_site_adp_type
_atom_site_occupancy
_atom_site_site_symmetry_order
_atom_site_calc_flag
_atom_site_refinement_flags_posn
_atom_site_refinement_flags_adp
_atom_site_refinement_flags_occupancy
_atom_site_disorder_assembly
_atom_site_disorder_group
Gd1 Gd 0.47787(2) 0.74265(2) 0.77698(2) 0.01917(5) Uani 1 1 d . . . . .
S1 S 0.46197(10) 0.71283(6) 1.04167(5) 0.0450(3) Uani 1 1 d . . . . .
S2 S 0.48738(10) 0.64336(6) 0.52050(5) 0.0413(3) Uani 1 1 d . . . . .
S3 S 0.48522(9) 0.50179(5) 0.89957(5) 0.0372(2) Uani 1 1 d . . . . .
S4 S 0.44802(12) 1.01469(6) 0.75550(7) 0.0523(3) Uani 1 1 d . . . . .
Si1 Si 0.74281(8) 0.83453(5) 0.76737(5) 0.0260(2) Uani 1 1 d . . . . .
Si2 Si 0.21241(8) 0.68768(5) 0.73592(5) 0.0258(2) Uani 1 1 d . . . . .
N1 N 0.4593(3) 0.75356(16) 0.91118(15) 0.0273(7) Uani 1 1 d . . . . .
N2 N 0.6681(2) 0.78365(15) 0.83597(15) 0.0255(6) Uani 1 1 d . . . . .
N3 N 0.4643(2) 0.66595(15) 0.65334(15) 0.0251(6) Uani 1 1 d . . . . .
N4 N 0.6348(2) 0.80534(15) 0.70479(15) 0.0228(6) Uani 1 1 d . . . . .
N5 N 0.4967(2) 0.61679(15) 0.82020(15) 0.0235(6) Uani 1 1 d . . . . .
N6 N 0.2879(2) 0.65423(15) 0.79824(15) 0.0241(6) Uani 1 1 d . . . . .
N7 N 0.4904(3) 0.89069(16) 0.78774(15) 0.0270(7) Uani 1 1 d . . . . .
N8 N 0.3235(2) 0.76469(15) 0.71353(15) 0.0231(6) Uani 1 1 d . . . . .
C1 C 0.2719(3) 0.7943(2) 0.5947(2) 0.0326(9) Uani 1 1 d . . . . .
H1 H 0.218633 0.745113 0.588468 0.039 Uiso 1 1 calc R . . . .
C2 C 0.1437(3) 0.6007(2) 0.8843(2) 0.0339(9) Uani 1 1 d . . . . .
H2 H 0.090607 0.618668 0.858704 0.041 Uiso 1 1 calc R . . . .
C3 C 0.3245(3) 0.57626(19) 0.89383(19) 0.0279(8) Uani 1 1 d . . . . .
C4 C 0.3309(3) 0.81401(19) 0.66053(19) 0.0266(8) Uani 1 1 d . . . . .
C5 C 0.4167(3) 0.58792(19) 0.64005(19) 0.0269(8) Uani 1 1 d . . . . .
C6 C 0.6306(3) 0.71744(19) 0.94741(19) 0.0300(9) Uani 1 1 d . . . . .
C7 C 0.1120(4) 0.5656(2) 0.9471(2) 0.0437(11) Uani 1 1 d . . . . .
H7 H 0.039349 0.561958 0.964735 0.052 Uiso 1 1 calc R . . . .
C8 C 0.7041(3) 0.75101(19) 0.89098(19) 0.0287(8) Uani 1 1 d . . . . .
C9 C 0.2874(3) 0.5397(2) 0.9580(2) 0.0356(9) Uani 1 1 d . . . . .
H9 H 0.335989 0.517312 0.982973 0.043 Uiso 1 1 calc R . . . .
C10 C 0.8150(4) 0.7444(2) 0.8967(2) 0.0421(10) Uani 1 1 d . . . . .
H10 H 0.869886 0.771361 0.864267 0.051 Uiso 1 1 calc R . . . .
C11 C 0.6340(3) 0.82909(18) 0.63759(18) 0.0242(7) Uani 1 1 d . . . . .
C12 C 0.8479(4) 0.7012(3) 0.9464(2) 0.0499(12) Uani 1 1 d . . . . .
H12 H 0.922311 0.696790 0.946283 0.060 Uiso 1 1 calc R . . . .
C13 C 0.6203(4) 0.8831(2) 0.4981(2) 0.0387(10) Uani 1 1 d . . . . .
H13 H 0.612549 0.902272 0.452573 0.046 Uiso 1 1 calc R . . . .
C14 C 0.5215(3) 0.72904(19) 0.95697(18) 0.0308(9) Uani 1 1 d . . . . .
C15 C 0.5997(3) 0.5323(2) 0.8459(2) 0.0326(9) Uani 1 1 d . . . . .
C16 C 0.2527(3) 0.61149(19) 0.85562(19) 0.0275(8) Uani 1 1 d . . . . .
C17 C 0.7714(4) 0.6639(2) 0.9971(2) 0.0504(13) Uani 1 1 d . . . . .
H17 H 0.792123 0.632212 1.030489 0.060 Uiso 1 1 calc R . . . .
C18 C 0.4170(3) 0.9399(2) 0.6099(2) 0.0356(9) Uani 1 1 d . . . . .
H18 H 0.466645 0.990293 0.615218 0.043 Uiso 1 1 calc R . . . .
C19 C 0.7061(3) 0.90028(19) 0.6145(2) 0.0296(8) Uani 1 1 d . . . . .
H19 H 0.761589 0.930999 0.646799 0.036 Uiso 1 1 calc R . . . .
C20 C 0.4323(3) 0.57384(18) 0.86766(18) 0.0260(8) Uani 1 1 d . . . . .
C21 C 0.6708(3) 0.6247(2) 0.7552(2) 0.0329(9) Uani 1 1 d . . . . .
H21 H 0.663726 0.664635 0.726318 0.040 Uiso 1 1 calc R . . . .
C22 C 0.1462(3) 0.6124(2) 0.6673(2) 0.0403(10) Uani 1 1 d . . . . .
H22A H 0.206055 0.603706 0.638984 0.061 Uiso 1 1 calc GR . . . .
H22B H 0.093733 0.628988 0.636697 0.061 Uiso 1 1 calc GR . . . .
H22C H 0.104299 0.565344 0.690546 0.061 Uiso 1 1 calc GR . . . .
C23 C 0.5540(3) 0.8118(2) 0.51691(19) 0.0319(9) Uani 1 1 d . . . . .
H23 H 0.501546 0.781336 0.482931 0.038 Uiso 1 1 calc R . . . .
C24 C 0.7982(3) 0.9382(2) 0.7906(2) 0.0376(9) Uani 1 1 d . . . . .
H24A H 0.735652 0.959935 0.787542 0.056 Uiso 1 1 calc GR . . . .
H24B H 0.857109 0.964043 0.757648 0.056 Uiso 1 1 calc GR . . . .
H24C H 0.830854 0.944687 0.838738 0.056 Uiso 1 1 calc GR . . . .
C25 C 0.3621(3) 0.5332(2) 0.6882(2) 0.0316(8) Uani 1 1 d . . . . .
H25 H 0.353918 0.547334 0.735447 0.038 Uiso 1 1 calc R . . . .
C26 C 0.1847(4) 0.5350(2) 0.9857(2) 0.0470(11) Uani 1 1 d . . . . .
H26 H 0.163253 0.511695 1.029829 0.056 Uiso 1 1 calc R . . . .
C27 C 0.2840(3) 0.7911(2) 0.9077(2) 0.0354(9) Uani 1 1 d . . . . .
H27 H 0.294113 0.807891 0.860372 0.042 Uiso 1 1 calc R . . . .
C28 C 0.5886(3) 0.9290(2) 0.9048(2) 0.0356(9) Uani 1 1 d . . . . .
H28 H 0.603139 0.882138 0.910972 0.043 Uiso 1 1 calc R . . . .
C29 C 0.7617(4) 0.5970(2) 0.7483(2) 0.0410(10) Uani 1 1 d . . . . .
H29 H 0.817564 0.618270 0.714356 0.049 Uiso 1 1 calc R . . . .
C30 C 0.5899(3) 0.59292(19) 0.80544(19) 0.0272(8) Uani 1 1 d . . . . .
C31 C 0.4009(3) 0.89136(19) 0.6679(2) 0.0285(8) Uani 1 1 d . . . . .
C32 C 0.5294(3) 0.94158(19) 0.8450(2) 0.0309(8) Uani 1 1 d . . . . .
C33 C 0.2890(4) 0.8439(2) 0.5394(2) 0.0407(10) Uani 1 1 d . . . . .
H33 H 0.249003 0.827682 0.495843 0.049 Uiso 1 1 calc R . . . .
C34 C 0.5017(3) 0.7019(2) 0.59537(18) 0.0273(8) Uani 1 1 d . . . . .
C35 C 0.1906(4) 0.7943(2) 0.9443(2) 0.0467(11) Uani 1 1 d . . . . .
H35 H 0.135865 0.813276 0.921676 0.056 Uiso 1 1 calc R . . . .
C36 C 0.6990(4) 0.9264(2) 0.5478(2) 0.0365(9) Uani 1 1 d . . . . .
H36 H 0.748461 0.974619 0.535182 0.044 Uiso 1 1 calc R . . . .
C37 C 0.7721(4) 0.5380(2) 0.7908(3) 0.0478(12) Uani 1 1 d . . . . .
H37 H 0.836071 0.520658 0.786158 0.057 Uiso 1 1 calc R . . . .
C38 C 0.6916(4) 0.5050(2) 0.8389(2) 0.0432(11) Uani 1 1 d . . . . .
H38 H 0.698329 0.464272 0.866887 0.052 Uiso 1 1 calc R . . . .
C39 C 0.3629(3) 0.7629(2) 0.9415(2) 0.0323(9) Uani 1 1 d . . . . .
C40 C 0.5610(3) 0.78243(19) 0.58409(18) 0.0253(8) Uani 1 1 d . . . . .
C41 C 0.6666(4) 0.6733(2) 0.9981(2) 0.0416(11) Uani 1 1 d . . . . .
H41 H 0.616013 0.649525 1.033971 0.050 Uiso 1 1 calc R . . . .
C42 C 0.4219(3) 0.5653(2) 0.5704(2) 0.0347(9) Uani 1 1 d . . . . .
C43 C 0.0905(3) 0.7215(2) 0.7609(2) 0.0423(10) Uani 1 1 d . . . . .
H43A H 0.110639 0.751616 0.804582 0.063 Uiso 1 1 calc GR . . . .
H43B H 0.022924 0.677720 0.768193 0.063 Uiso 1 1 calc GR . . . .
H43C H 0.074284 0.752641 0.723104 0.063 Uiso 1 1 calc GR . . . .
C44 C 0.3631(4) 0.9166(2) 0.5460(2) 0.0419(10) Uani 1 1 d . . . . .
H44 H 0.376443 0.949896 0.507093 0.050 Uiso 1 1 calc R . . . .
C45 C 0.4498(3) 0.92235(19) 0.7363(2) 0.0289(8) Uani 1 1 d . . . . .
C46 C 0.3478(4) 0.7404(2) 1.0120(2) 0.0413(10) Uani 1 1 d . . . . .
C47 C 0.8715(3) 0.8132(2) 0.7338(2) 0.0392(10) Uani 1 1 d . . . . .
H47A H 0.857791 0.758362 0.733932 0.059 Uiso 1 1 calc GR . . . .
H47B H 0.937897 0.838231 0.764305 0.059 Uiso 1 1 calc GR . . . .
H47C H 0.885673 0.831881 0.685590 0.059 Uiso 1 1 calc GR . . . .
C48 C 0.1752(4) 0.7701(3) 1.0139(3) 0.0536(13) Uani 1 1 d . . . . .
H48 H 0.109544 0.772215 1.037609 0.064 Uiso 1 1 calc R . . . .
C49 C 0.3283(4) 0.4366(2) 0.5978(2) 0.0460(11) Uani 1 1 d . . . . .
H49 H 0.298986 0.384645 0.584289 0.055 Uiso 1 1 calc R . . . .
C50 C 0.3198(3) 0.4580(2) 0.6670(2) 0.0385(10) Uani 1 1 d . . . . .
H50 H 0.284453 0.420528 0.700246 0.046 Uiso 1 1 calc R . . . .
C51 C 0.5129(4) 1.0120(2) 0.8362(2) 0.0420(10) Uani 1 1 d . . . . .
C52 C 0.6256(4) 0.9862(2) 0.9551(2) 0.0474(11) Uani 1 1 d . . . . .
H52 H 0.665663 0.978102 0.996145 0.057 Uiso 1 1 calc R . . . .
C53 C 0.2530(4) 0.7433(3) 1.0489(2) 0.0543(13) Uani 1 1 d . . . . .
H53 H 0.242754 0.727277 1.096383 0.065 Uiso 1 1 calc R . . . .
C54 C 0.6056(4) 1.0552(2) 0.9469(2) 0.0530(13) Uani 1 1 d . . . . .
H54 H 0.630597 1.092991 0.982788 0.064 Uiso 1 1 calc R . . . .
C55 C 0.3786(4) 0.4894(2) 0.5486(2) 0.0487(12) Uani 1 1 d . . . . .
H55 H 0.383891 0.474939 0.501037 0.058 Uiso 1 1 calc R . . . .
C57 C 0.5504(4) 1.0695(2) 0.8877(3) 0.0549(13) Uani 1 1 d . . . . .
H57 H 0.537911 1.116950 0.881593 0.066 Uiso 1 1 calc R . . . .
K02 K 1.11834(9) 1.21063(6) 0.70021(5) 0.0496(3) Uani 1 1 d . . . . .
O1 O 1.0924(3) 1.33757(16) 0.75343(16) 0.0496(8) Uani 1 1 d . . . . .
O2 O 1.3454(3) 1.2734(2) 0.7176(2) 0.0790(12) Uani 1 1 d . . . . .
O3 O 1.1206(3) 1.24527(19) 0.55926(18) 0.0598(9) Uani 1 1 d . . . . .
O4 O 1.1192(4) 1.0762(2) 0.6515(2) 0.0970(16) Uani 1 1 d . . . . .
O5 O 0.8927(7) 1.1811(5) 0.6856(6) 0.079(3) Uani 0.552(10) 1 d D U P A 1
O6 O 0.8870(8) 1.1447(6) 0.7144(4) 0.053(2) Uani 0.448(10) 1 d D U P A 2
O7 O 1.1317(15) 1.1492(15) 0.8305(14) 0.079(4) Uani 0.557(19) 1 d D U P A 1
C56 C 1.1279(4) 1.3609(3) 0.8241(2) 0.0536(12) Uani 1 1 d . . . . .
H56A H 1.196230 1.406269 0.824983 0.064 Uiso 1 1 calc R . . . .
H56B H 1.146194 1.319898 0.850084 0.064 Uiso 1 1 calc R . . . .
C58 C 1.1372(5) 0.9572(3) 0.6641(3) 0.0735(17) Uani 1 1 d . . . . .
H58C H 1.106578 0.908419 0.688556 0.088 Uiso 0.453(16) 1 calc R . P B 2
H58D H 1.218043 0.964927 0.653803 0.088 Uiso 0.453(16) 1 calc R . P B 2
H58A H 1.190910 0.928006 0.657937 0.088 Uiso 0.547(16) 1 calc R . P B 1
H58B H 1.086511 0.935426 0.703294 0.088 Uiso 0.547(16) 1 calc R . P B 1
C59 C 1.1828(5) 1.2893(3) 0.4468(3) 0.0716(16) Uani 1 1 d . . . . .
H59A H 1.239525 1.339923 0.454251 0.086 Uiso 1 1 calc R . . . .
H59B H 1.192721 1.269258 0.399857 0.086 Uiso 1 1 calc R . . . .
C60 C 1.0697(5) 0.9574(3) 0.5971(3) 0.0672(15) Uani 1 1 d . . . . .
H60A H 1.108878 0.945911 0.555823 0.081 Uiso 1 1 calc R . . . .
H60B H 0.992842 0.919725 0.598929 0.081 Uiso 1 1 calc R . . . .
C61 C 1.1912(5) 1.2362(3) 0.5041(3) 0.0652(15) Uani 1 1 d . . . . .
H61A H 1.165157 1.183278 0.486192 0.078 Uiso 1 1 calc R . . . .
H61B H 1.271025 1.248213 0.521712 0.078 Uiso 1 1 calc R . . . .
C62 C 1.0625(5) 1.0354(3) 0.5936(3) 0.0744(17) Uani 1 1 d . . . . .
H62A H 1.097266 1.059858 0.549918 0.089 Uiso 1 1 calc R . . . .
H62B H 0.981789 1.033804 0.592926 0.089 Uiso 1 1 calc R . . . .
C63 C 1.0319(5) 1.3780(3) 0.8556(3) 0.0724(16) Uani 1 1 d . . . . .
H63A H 1.058653 1.417018 0.893357 0.087 Uiso 1 1 calc R . . . .
H63B H 0.978010 1.332016 0.875674 0.087 Uiso 1 1 calc R . . . .
C64 C 0.7998(12) 1.1194(9) 0.6578(8) 0.070(4) Uani 0.552(10) 1 d D U P A 1
H64A H 0.779069 1.075082 0.689137 0.084 Uiso 0.552(10) 1 calc R . P A 1
H64B H 0.812666 1.103953 0.609544 0.084 Uiso 0.552(10) 1 calc R . P A 1
C65 C 0.9767(5) 1.4071(3) 0.7950(3) 0.0790(19) Uani 1 1 d . . . . .
H65A H 0.996703 1.462970 0.797446 0.095 Uiso 1 1 calc R . . . .
H65B H 0.892764 1.384755 0.795220 0.095 Uiso 1 1 calc R . . . .
C66 C 1.0246(5) 1.3821(3) 0.7297(3) 0.0660(15) Uani 1 1 d . . . . .
H66A H 0.962040 1.351958 0.697734 0.079 Uiso 1 1 calc R . . . .
H66B H 1.071296 1.426693 0.703850 0.079 Uiso 1 1 calc R . . . .
C67 C 1.4054(6) 1.2510(5) 0.6635(3) 0.102(2) Uani 1 1 d . . . . .
H67A H 1.356259 1.203829 0.640358 0.122 Uiso 1 1 calc R . . . .
H67B H 1.427016 1.290900 0.627451 0.122 Uiso 1 1 calc R . . . .
C68 C 1.0654(6) 1.2916(4) 0.4548(4) 0.109(3) Uani 1 1 d . . . . .
H68A H 1.060001 1.341856 0.441482 0.131 Uiso 1 1 calc R . . . .
H68B H 1.011053 1.252415 0.424602 0.131 Uiso 1 1 calc R . . . .
C69 C 1.4988(7) 1.2395(6) 0.6916(4) 0.144(4) Uani 1 1 d . . . . .
H69A H 1.562472 1.254953 0.658653 0.173 Uiso 1 1 calc R . . . .
H69B H 1.484093 1.185566 0.703417 0.173 Uiso 1 1 calc R . . . .
C70 C 1.4325(6) 1.3194(4) 0.7642(3) 0.097(2) Uani 1 1 d . . . . .
H70A H 1.405829 1.315971 0.813162 0.116 Uiso 1 1 calc R . . . .
H70B H 1.455079 1.373037 0.749718 0.116 Uiso 1 1 calc R . . . .
C72 C 1.0407(6) 1.2770(5) 0.5300(4) 0.124(3) Uani 1 1 d . . . . .
H72A H 1.045876 1.324833 0.554936 0.149 Uiso 1 1 calc R . . . .
H72B H 0.962670 1.241576 0.534797 0.149 Uiso 1 1 calc R . . . .
C74 C 1.1271(14) 1.0158(8) 0.7050(7) 0.062(5) Uani 0.453(16) 1 d . . P B 2
H74A H 1.194339 1.035733 0.737150 0.075 Uiso 0.453(16) 1 calc R . P B 2
H74B H 1.057796 0.999128 0.733279 0.075 Uiso 0.453(16) 1 calc R . P B 2
C75 C 1.2126(17) 1.1497(13) 0.8858(10) 0.139(8) Uani 0.557(19) 1 d D U P A 1
H75A H 1.256610 1.202596 0.898700 0.167 Uiso 0.557(19) 1 calc R . P A 1
H75B H 1.266445 1.123957 0.869420 0.167 Uiso 0.557(19) 1 calc R . P A 1
C77 C 1.5261(7) 1.2899(6) 0.7590(4) 0.150(4) Uani 1 1 d . . . . .
H77A H 1.531769 1.259675 0.800938 0.180 Uiso 1 1 calc R . . . .
H77B H 1.598688 1.331462 0.754694 0.180 Uiso 1 1 calc R . . . .
C78 C 0.7369(10) 1.1951(7) 0.7357(5) 0.075(3) Uani 0.552(10) 1 d D U P A 1
H78A H 0.728074 1.245983 0.739897 0.090 Uiso 0.552(10) 1 calc R . P A 1
H78B H 0.685319 1.160383 0.768661 0.090 Uiso 0.552(10) 1 calc R . P A 1
C79 C 0.8384(10) 1.1974(10) 0.7468(7) 0.117(6) Uani 0.552(10) 1 d D U P A 1
H79A H 0.840665 1.160535 0.783885 0.140 Uiso 0.552(10) 1 calc R . P A 1
H79B H 0.882250 1.248471 0.765029 0.140 Uiso 0.552(10) 1 calc R . P A 1
C80 C 1.0303(15) 1.1354(10) 0.8710(9) 0.110(5) Uani 0.557(19) 1 d D U P A 1
H80A H 1.019662 1.184490 0.883261 0.133 Uiso 0.557(19) 1 calc R . P A 1
H80B H 0.963553 1.106014 0.841699 0.133 Uiso 0.557(19) 1 calc R . P A 1
C82 C 0.7146(9) 1.1646(7) 0.6592(5) 0.079(4) Uani 0.552(10) 1 d D U P A 1
H82A H 0.635145 1.131562 0.651115 0.095 Uiso 0.552(10) 1 calc R . P A 1
H82B H 0.732734 1.205959 0.624513 0.095 Uiso 0.552(10) 1 calc R . P A 1
C83 C 1.1551(19) 1.1118(12) 0.9460(9) 0.128(7) Uani 0.557(19) 1 d D U P A 1
H83A H 1.173807 1.064406 0.953864 0.154 Uiso 0.557(19) 1 calc R . P A 1
H83B H 1.180120 1.144538 0.988469 0.154 Uiso 0.557(19) 1 calc R . P A 1
C84 C 1.0354(18) 1.0950(12) 0.9343(9) 0.149(8) Uani 0.557(19) 1 d D U P A 1
H84A H 1.000298 1.113604 0.973794 0.179 Uiso 0.557(19) 1 calc R . P A 1
H84B H 0.997386 1.039909 0.927591 0.179 Uiso 0.557(19) 1 calc R . P A 1
C85 C 0.8310(11) 1.1150(10) 0.6504(9) 0.045(3) Uani 0.448(10) 1 d D U P A 2
H85A H 0.848222 1.068979 0.635119 0.054 Uiso 0.448(10) 1 calc R . P A 2
H85B H 0.848259 1.152873 0.612373 0.054 Uiso 0.448(10) 1 calc R . P A 2
C86 C 0.7093(8) 1.0974(6) 0.6750(5) 0.046(3) Uani 0.448(10) 1 d D U P A 2
H86A H 0.662216 1.115642 0.640895 0.055 Uiso 0.448(10) 1 calc R . P A 2
H86B H 0.673683 1.042308 0.681631 0.055 Uiso 0.448(10) 1 calc R . P A 2
C87 C 0.7239(9) 1.1396(8) 0.7438(6) 0.063(3) Uani 0.448(10) 1 d D U P A 2
H87A H 0.704207 1.186684 0.735968 0.076 Uiso 0.448(10) 1 calc R . P A 2
H87B H 0.668742 1.108385 0.777035 0.076 Uiso 0.448(10) 1 calc R . P A 2
C88 C 0.8237(11) 1.1575(8) 0.7731(6) 0.069(4) Uani 0.448(10) 1 d D U P A 2
H88A H 0.826684 1.124082 0.813088 0.083 Uiso 0.448(10) 1 calc R . P A 2
H88B H 0.850447 1.210967 0.789274 0.083 Uiso 0.448(10) 1 calc R . P A 2
C89 C 1.2011(11) 1.0414(5) 0.6776(6) 0.053(3) Uani 0.547(16) 1 d . . P B 1
H89A H 1.219058 1.052348 0.728461 0.064 Uiso 0.547(16) 1 calc R . P B 1
H89B H 1.272419 1.058200 0.651163 0.064 Uiso 0.547(16) 1 calc R . P B 1
O1S O 0.2371(8) 0.6442(3) 0.3798(5) 0.172(3) Uani 1 1 d . . . . .
C1S C 0.2548(10) 0.5767(6) 0.3674(5) 0.155(4) Uani 1 1 d . . . . .
H1SA H 0.252461 0.566715 0.316046 0.185 Uiso 1 1 calc R . . . .
H1SB H 0.330680 0.578195 0.386650 0.185 Uiso 1 1 calc R . . . .
C2S C 0.1935(10) 0.6393(8) 0.4465(8) 0.185(7) Uani 1 1 d . . . . .
H2SA H 0.140787 0.669602 0.450176 0.222 Uiso 1 1 calc R . . . .
H2SB H 0.255324 0.657441 0.482718 0.222 Uiso 1 1 calc R . . . .
C3S C 0.1317(10) 0.5570(8) 0.4551(5) 0.190(6) Uani 1 1 d . . . . .
H3SA H 0.150109 0.539227 0.501664 0.228 Uiso 1 1 calc R . . . .
H3SB H 0.048359 0.546657 0.450281 0.228 Uiso 1 1 calc R . . . .
C4S C 0.1728(9) 0.5210(5) 0.3987(6) 0.138(3) Uani 1 1 d . . . . .
H4SA H 0.204507 0.482088 0.417678 0.165 Uiso 1 1 calc R . . . .
H4SB H 0.110208 0.496494 0.364439 0.165 Uiso 1 1 calc R . . . .
O7A O 1.1317(18) 1.1655(18) 0.8357(18) 0.079(4) Uani 0.443(19) 1 d D U P A 2
C75A C 1.2437(17) 1.1731(9) 0.8633(9) 0.072(4) Uani 0.443(19) 1 d D U P A 2
H75C H 1.277173 1.223157 0.886752 0.087 Uiso 0.443(19) 1 calc R . P A 2
H75D H 1.293809 1.168736 0.824811 0.087 Uiso 0.443(19) 1 calc R . P A 2
C80A C 1.057(2) 1.0947(18) 0.8610(18) 0.188(19) Uani 0.443(19) 1 d D U P A 2
H80C H 1.034140 1.057290 0.821748 0.226 Uiso 0.443(19) 1 calc R . P A 2
H80D H 0.987206 1.102462 0.879395 0.226 Uiso 0.443(19) 1 calc R . P A 2
C83A C 1.233(2) 1.1119(12) 0.9146(15) 0.130(9) Uani 0.443(19) 1 d D U P A 2
H83C H 1.279855 1.080329 0.900424 0.156 Uiso 0.443(19) 1 calc R . P A 2
H83D H 1.259832 1.133886 0.961851 0.156 Uiso 0.443(19) 1 calc R . P A 2
C84A C 1.116(2) 1.0661(15) 0.9170(16) 0.169(15) Uani 0.443(19) 1 d D U P A 2
H84C H 1.084023 1.071178 0.963481 0.202 Uiso 0.443(19) 1 calc R . P A 2
H84D H 1.107584 1.012085 0.908458 0.202 Uiso 0.443(19) 1 calc R . P A 2

loop_
_atom_site_aniso_label
_atom_site_aniso_U_11
_atom_site_aniso_U_22
_atom_site_aniso_U_33
_atom_site_aniso_U_23
_atom_site_aniso_U_13
_atom_site_aniso_U_12
Gd1 0.02049(9) 0.01816(8) 0.01864(9) 0.00249(6) -0.00077(6) 0.00584(6)
S1 0.0509(7) 0.0516(6) 0.0204(5) 0.0067(4) 0.0004(5) -0.0010(5)
S2 0.0574(7) 0.0315(5) 0.0277(5) -0.0056(4) 0.0099(5) 0.0029(5)
S3 0.0480(6) 0.0279(5) 0.0371(6) 0.0102(4) -0.0040(5) 0.0142(4)
S4 0.0761(9) 0.0270(5) 0.0595(8) -0.0069(5) -0.0148(7) 0.0259(5)
Si1 0.0217(5) 0.0236(5) 0.0310(6) 0.0040(4) 0.0000(4) 0.0045(4)
Si2 0.0220(5) 0.0254(5) 0.0290(5) 0.0039(4) -0.0034(4) 0.0065(4)
N1 0.0277(17) 0.0262(15) 0.0226(16) 0.0001(12) 0.0015(13) 0.0008(12)
N2 0.0231(15) 0.0234(14) 0.0284(16) 0.0055(12) 0.0001(13) 0.0050(12)
N3 0.0281(16) 0.0222(14) 0.0249(16) 0.0006(12) 0.0013(13) 0.0077(12)
N4 0.0230(15) 0.0213(14) 0.0244(15) 0.0023(11) 0.0032(12) 0.0070(12)
N5 0.0237(15) 0.0199(14) 0.0256(16) 0.0023(12) -0.0042(13) 0.0053(12)
N6 0.0223(15) 0.0212(14) 0.0286(16) 0.0054(12) -0.0007(13) 0.0064(12)
N7 0.0289(17) 0.0240(15) 0.0268(16) -0.0021(12) 0.0027(13) 0.0063(12)
N8 0.0257(16) 0.0215(14) 0.0234(15) 0.0017(11) -0.0023(13) 0.0093(12)
C1 0.033(2) 0.0317(19) 0.033(2) 0.0064(16) -0.0051(17) 0.0095(16)
C2 0.0226(19) 0.035(2) 0.040(2) 0.0127(17) 0.0027(17) 0.0020(16)
C3 0.0273(19) 0.0222(17) 0.028(2) 0.0055(14) -0.0032(16) -0.0004(14)
C4 0.0268(19) 0.0284(18) 0.0279(19) 0.0031(15) -0.0001(16) 0.0134(15)
C5 0.0250(19) 0.0248(17) 0.031(2) -0.0043(15) -0.0028(16) 0.0088(14)
C6 0.034(2) 0.0239(18) 0.0261(19) 0.0031(15) -0.0114(17) 0.0010(15)
C7 0.029(2) 0.051(3) 0.043(3) 0.013(2) 0.0100(19) -0.0007(19)
C8 0.031(2) 0.0253(18) 0.0267(19) 0.0014(15) -0.0104(16) 0.0053(15)
C9 0.028(2) 0.036(2) 0.034(2) 0.0153(17) -0.0019(17) -0.0036(16)
C10 0.035(2) 0.048(2) 0.043(3) 0.009(2) -0.007(2) 0.0140(19)
C11 0.0283(19) 0.0230(17) 0.0245(18) 0.0029(14) 0.0067(15) 0.0121(14)
C12 0.045(3) 0.051(3) 0.055(3) -0.001(2) -0.025(2) 0.020(2)
C13 0.058(3) 0.040(2) 0.024(2) 0.0102(17) 0.0067(19) 0.023(2)
C14 0.039(2) 0.0251(18) 0.0187(18) 0.0018(14) -0.0035(17) -0.0032(16)
C15 0.039(2) 0.0252(18) 0.035(2) 0.0010(15) -0.0032(18) 0.0124(16)
C16 0.0245(19) 0.0221(17) 0.030(2) 0.0021(14) 0.0016(16) -0.0010(14)
C17 0.065(3) 0.038(2) 0.047(3) 0.007(2) -0.029(3) 0.018(2)
C18 0.042(2) 0.0231(18) 0.044(2) 0.0135(16) 0.0021(19) 0.0132(16)
C19 0.033(2) 0.0224(17) 0.034(2) 0.0040(15) 0.0059(17) 0.0088(15)
C20 0.031(2) 0.0198(16) 0.0264(19) 0.0046(14) -0.0068(16) 0.0070(14)
C21 0.033(2) 0.0276(19) 0.040(2) -0.0035(16) -0.0023(18) 0.0119(16)
C22 0.035(2) 0.033(2) 0.049(3) 0.0010(18) -0.017(2) 0.0057(17)
C23 0.042(2) 0.0293(19) 0.0249(19) 0.0007(15) 0.0024(17) 0.0116(17)
C24 0.037(2) 0.0264(19) 0.041(2) 0.0049(17) 0.0042(19) -0.0020(16)
C25 0.032(2) 0.0277(18) 0.031(2) 0.0007(15) 0.0003(17) 0.0047(16)
C26 0.034(2) 0.057(3) 0.036(2) 0.019(2) 0.004(2) -0.006(2)
C27 0.034(2) 0.035(2) 0.033(2) -0.0068(17) 0.0068(18) 0.0040(17)
C28 0.039(2) 0.031(2) 0.033(2) -0.0023(16) 0.0044(18) 0.0042(17)
C29 0.039(2) 0.039(2) 0.051(3) -0.0015(19) 0.004(2) 0.0205(19)
C30 0.030(2) 0.0234(17) 0.030(2) -0.0028(15) -0.0081(17) 0.0109(15)
C31 0.030(2) 0.0252(18) 0.033(2) 0.0062(15) 0.0011(17) 0.0116(15)
C32 0.032(2) 0.0228(18) 0.036(2) -0.0045(15) 0.0042(17) 0.0052(15)
C33 0.047(3) 0.045(2) 0.031(2) 0.0089(18) -0.008(2) 0.017(2)
C34 0.030(2) 0.0306(19) 0.0223(18) -0.0024(15) -0.0010(16) 0.0105(15)
C35 0.038(2) 0.051(3) 0.050(3) -0.011(2) 0.008(2) 0.012(2)
C36 0.046(2) 0.0260(19) 0.037(2) 0.0094(16) 0.0113(19) 0.0096(17)
C37 0.045(3) 0.047(3) 0.062(3) -0.008(2) -0.005(2) 0.031(2)
C38 0.053(3) 0.036(2) 0.049(3) 0.0011(19) -0.008(2) 0.027(2)
C39 0.032(2) 0.0309(19) 0.026(2) -0.0063(16) 0.0034(17) -0.0004(16)
C40 0.030(2) 0.0270(18) 0.0215(18) 0.0018(14) 0.0069(15) 0.0116(15)
C41 0.055(3) 0.033(2) 0.029(2) 0.0095(17) -0.013(2) 0.0037(19)
C42 0.040(2) 0.0291(19) 0.032(2) -0.0043(16) 0.0101(18) 0.0053(17)
C43 0.029(2) 0.052(3) 0.049(3) 0.009(2) 0.000(2) 0.0172(19)
C44 0.052(3) 0.038(2) 0.039(2) 0.0182(18) 0.000(2) 0.019(2)
C45 0.031(2) 0.0218(17) 0.035(2) 0.0026(15) 0.0045(17) 0.0099(15)
C46 0.043(3) 0.043(2) 0.027(2) -0.0055(18) 0.0051(19) -0.0025(19)
C47 0.025(2) 0.039(2) 0.052(3) 0.0094(19) 0.0033(19) 0.0088(17)
C48 0.047(3) 0.063(3) 0.043(3) -0.010(2) 0.020(2) 0.005(2)
C49 0.051(3) 0.028(2) 0.050(3) -0.0129(19) 0.006(2) -0.0008(19)
C50 0.039(2) 0.028(2) 0.042(2) 0.0035(17) 0.002(2) 0.0027(17)
C51 0.050(3) 0.029(2) 0.047(3) -0.0068(18) 0.000(2) 0.0118(18)
C52 0.059(3) 0.040(2) 0.036(2) -0.0094(19) 0.001(2) 0.006(2)
C53 0.052(3) 0.065(3) 0.032(2) -0.005(2) 0.016(2) -0.003(2)
C54 0.062(3) 0.040(2) 0.045(3) -0.017(2) 0.003(2) 0.000(2)
C55 0.062(3) 0.037(2) 0.037(2) -0.0141(19) 0.007(2) 0.001(2)
C57 0.074(4) 0.030(2) 0.060(3) -0.015(2) 0.002(3) 0.015(2)
K02 0.0473(6) 0.0562(6) 0.0491(6) -0.0153(5) -0.0062(5) 0.0222(5)
O1 0.062(2) 0.0448(17) 0.0435(18) -0.0028(14) -0.0042(16) 0.0195(15)
O2 0.051(2) 0.121(3) 0.066(2) -0.033(2) -0.009(2) 0.029(2)
O3 0.060(2) 0.068(2) 0.058(2) 0.0071(17) 0.0015(18) 0.0296(18)
O4 0.142(4) 0.070(3) 0.099(3) -0.034(2) -0.056(3) 0.068(3)
O5 0.054(4) 0.075(6) 0.098(8) -0.031(5) 0.019(5) 0.003(4)
O6 0.056(5) 0.055(6) 0.042(4) 0.011(4) 0.007(3) 0.010(4)
O7 0.097(3) 0.063(10) 0.064(4) -0.005(6) -0.019(3) 0.011(4)
C56 0.057(3) 0.064(3) 0.041(3) -0.006(2) -0.004(2) 0.021(2)
C58 0.060(4) 0.056(3) 0.104(5) 0.022(3) 0.006(3) 0.016(3)
C59 0.089(4) 0.077(4) 0.050(3) -0.008(3) -0.009(3) 0.028(3)
C60 0.080(4) 0.048(3) 0.068(4) 0.000(3) 0.020(3) 0.010(3)
C61 0.080(4) 0.063(3) 0.066(4) -0.002(3) 0.005(3) 0.043(3)
C62 0.088(4) 0.074(4) 0.070(4) -0.013(3) -0.012(3) 0.039(3)
C63 0.082(4) 0.073(4) 0.072(4) -0.003(3) 0.016(3) 0.038(3)
C64 0.093(11) 0.069(8) 0.045(7) -0.009(6) -0.003(8) 0.021(7)
C65 0.065(4) 0.071(4) 0.113(5) -0.022(4) -0.011(4) 0.039(3)
C66 0.068(4) 0.062(3) 0.074(4) 0.018(3) -0.009(3) 0.028(3)
C67 0.081(5) 0.158(7) 0.073(4) -0.047(5) 0.006(4) 0.048(5)
C68 0.074(5) 0.126(6) 0.132(7) 0.050(5) -0.012(5) 0.037(4)
C69 0.108(7) 0.265(12) 0.078(5) -0.050(7) -0.018(5) 0.087(8)
C70 0.124(6) 0.107(5) 0.073(4) -0.042(4) -0.052(4) 0.062(5)
C72 0.085(5) 0.194(9) 0.127(7) 0.045(6) 0.024(5) 0.090(6)
C74 0.053(9) 0.087(10) 0.056(8) 0.003(7) 0.009(7) 0.036(8)
C75 0.122(10) 0.150(19) 0.111(13) 0.058(12) -0.047(8) -0.003(12)
C77 0.081(5) 0.293(13) 0.073(5) -0.059(7) -0.015(4) 0.057(7)
C78 0.098(7) 0.058(7) 0.061(6) -0.010(5) 0.009(6) 0.013(6)
C79 0.068(7) 0.123(12) 0.128(11) -0.080(10) 0.023(7) -0.016(8)
C80 0.138(9) 0.086(11) 0.104(10) 0.029(8) 0.028(7) 0.027(9)
C82 0.084(7) 0.092(9) 0.063(6) -0.009(6) 0.017(5) 0.027(6)
C83 0.160(16) 0.128(15) 0.071(9) 0.011(9) -0.017(10) 0.010(14)
C84 0.170(14) 0.188(19) 0.092(11) 0.043(11) 0.013(10) 0.060(15)
C85 0.035(6) 0.037(7) 0.061(7) -0.008(5) 0.008(5) 0.009(5)
C86 0.027(5) 0.049(6) 0.058(6) -0.005(5) 0.008(4) 0.005(4)
C87 0.055(6) 0.065(8) 0.069(7) -0.012(6) 0.019(5) 0.016(6)
C88 0.071(7) 0.064(8) 0.046(6) 0.003(5) 0.016(5) -0.016(6)
C89 0.053(7) 0.053(6) 0.055(6) 0.014(4) 0.005(5) 0.019(5)
O1S 0.253(9) 0.076(4) 0.186(7) 0.002(4) -0.075(7) 0.055(5)
C1S 0.226(12) 0.109(7) 0.094(6) -0.038(6) 0.014(7) 0.003(8)
C2S 0.139(10) 0.219(13) 0.231(14) -0.155(12) -0.055(10) 0.112(9)
C3S 0.152(10) 0.284(16) 0.081(7) -0.038(9) 0.026(7) -0.008(10)
C4S 0.150(9) 0.091(6) 0.152(10) 0.006(6) -0.008(7) 0.010(6)
O7A 0.097(3) 0.063(10) 0.064(4) -0.005(6) -0.019(3) 0.011(4)
C75A 0.106(9) 0.047(7) 0.051(9) 0.003(6) -0.028(8) 0.009(7)
C80A 0.149(17) 0.16(2) 0.19(3) 0.12(2) -0.054(19) -0.047(17)
C83A 0.147(16) 0.123(16) 0.107(17) 0.075(13) -0.007(15) 0.021(13)
C84A 0.146(19) 0.14(2) 0.19(3) 0.12(2) -0.009(19) 0.015(15)

loop_
_atom_type_symbol
_atom_type_description
_atom_type_scat_dispersion_real
_atom_type_scat_dispersion_imag
_atom_type_scat_source
C C 0.0033 0.0016 'International Tables Vol C Tables 4.2.6.8 and 6.1.1.4'
H H 0.0000 0.0000 'International Tables Vol C Tables 4.2.6.8 and 6.1.1.4'
Gd Gd -0.1653 3.9035 'International Tables Vol C Tables 4.2.6.8 and 6.1.1.4'
K K 0.2009 0.2494 'International Tables Vol C Tables 4.2.6.8 and 6.1.1.4'
N N 0.0061 0.0033 'International Tables Vol C Tables 4.2.6.8 and 6.1.1.4'
O O 0.0106 0.0060 'International Tables Vol C Tables 4.2.6.8 and 6.1.1.4'
S S 0.1246 0.1234 'International Tables Vol C Tables 4.2.6.8 and 6.1.1.4'
Si Si 0.0817 0.0704 'International Tables Vol C Tables 4.2.6.8 and 6.1.1.4'

loop_
_geom_angle_atom_site_label_1
_geom_angle_atom_site_label_2
_geom_angle_atom_site_label_3
_geom_angle
_geom_angle_site_symmetry_1
_geom_angle_site_symmetry_3
_geom_angle_publ_flag
Si2 Gd1 Si1 158.64(3) . . ?
N1 Gd1 Si1 98.38(7) . . ?
N1 Gd1 Si2 97.47(7) . . ?
N1 Gd1 N3 154.36(9) . . ?
N1 Gd1 N7 80.16(9) . . ?
N2 Gd1 Si1 32.28(7) . . ?
N2 Gd1 Si2 167.17(7) . . ?
N2 Gd1 N1 69.72(10) . . ?
N2 Gd1 N3 115.14(9) . . ?
N2 Gd1 N5 78.13(9) . . ?
N2 Gd1 N7 84.91(9) . . ?
N3 Gd1 Si1 95.17(7) . . ?
N3 Gd1 Si2 76.05(6) . . ?
N3 Gd1 N7 124.57(9) . . ?
N4 Gd1 Si1 31.83(7) . . ?
N4 Gd1 Si2 128.50(7) . . ?
N4 Gd1 N1 129.06(9) . . ?
N4 Gd1 N2 63.63(10) . . ?
N4 Gd1 N3 69.54(9) . . ?
N4 Gd1 N5 110.14(9) . . ?
N4 Gd1 N6 154.12(9) . . ?
N4 Gd1 N7 76.60(9) . . ?
N5 Gd1 Si1 98.32(7) . . ?
N5 Gd1 Si2 98.95(6) . . ?
N5 Gd1 N1 77.85(9) . . ?
N5 Gd1 N3 78.72(9) . . ?
N5 Gd1 N7 155.81(9) . . ?
N6 Gd1 Si1 168.54(6) . . ?
N6 Gd1 Si2 32.28(6) . . ?
N6 Gd1 N1 76.79(9) . . ?
N6 Gd1 N2 138.05(9) . . ?
N6 Gd1 N3 85.73(9) . . ?
N6 Gd1 N5 70.60(9) . . ?
N6 Gd1 N7 113.83(9) . . ?
N7 Gd1 Si1 75.00(7) . . ?
N7 Gd1 Si2 93.76(6) . . ?
N8 Gd1 Si1 127.63(7) . . ?
N8 Gd1 Si2 31.64(7) . . ?
N8 Gd1 N1 111.80(10) . . ?
N8 Gd1 N2 153.35(9) . . ?
N8 Gd1 N3 75.65(9) . . ?
N8 Gd1 N4 101.49(10) . . ?
N8 Gd1 N5 128.52(9) . . ?
N8 Gd1 N6 63.67(9) . . ?
N8 Gd1 N7 69.64(9) . . ?
C46 S1 C14 90.24(19) . . ?
C42 S2 C34 89.80(18) . . ?
C15 S3 C20 90.36(18) . . ?
C51 S4 C45 90.14(18) . . ?
N2 Si1 Gd1 49.94(9) . . ?
N2 Si1 C24 110.68(17) . . ?
N2 Si1 C47 120.37(16) . . ?
N4 Si1 Gd1 47.42(10) . . ?
N4 Si1 N2 96.49(14) . . ?
N4 Si1 C24 118.02(16) . . ?
N4 Si1 C47 108.50(17) . . ?
C24 Si1 Gd1 120.81(14) . . ?
C24 Si1 C47 103.61(19) . . ?
C47 Si1 Gd1 135.30(13) . . ?
N6 Si2 Gd1 49.57(10) . . ?
N6 Si2 C22 110.26(16) . . ?
N6 Si2 C43 121.32(17) . . ?
N8 Si2 Gd1 46.76(9) . . ?
N8 Si2 N6 95.88(14) . . ?
N8 Si2 C22 119.10(18) . . ?
N8 Si2 C43 108.25(17) . . ?
C22 Si2 Gd1 123.24(14) . . ?
C43 Si2 Gd1 133.42(14) . . ?
C43 Si2 C22 103.08(19) . . ?
C14 N1 Gd1 122.3(2) . . ?
C14 N1 C39 112.1(3) . . ?
C39 N1 Gd1 122.8(2) . . ?
Si1 N2 Gd1 97.78(12) . . ?
C8 N2 Gd1 127.4(2) . . ?
C8 N2 Si1 130.2(3) . . ?
C5 N3 Gd1 128.4(2) . . ?
C34 N3 Gd1 120.7(2) . . ?
C34 N3 C5 110.8(3) . . ?
Si1 N4 Gd1 100.76(13) . . ?
C11 N4 Gd1 129.3(2) . . ?
C11 N4 Si1 127.8(2) . . ?
C20 N5 Gd1 124.7(2) . . ?
C20 N5 C30 111.5(3) . . ?
C30 N5 Gd1 122.8(2) . . ?
Si2 N6 Gd1 98.15(12) . . ?
C16 N6 Gd1 128.1(2) . . ?
C16 N6 Si2 130.7(3) . . ?
C32 N7 Gd1 129.2(2) . . ?
C45 N7 Gd1 119.8(2) . . ?
C45 N7 C32 110.9(3) . . ?
Si2 N8 Gd1 101.60(12) . . ?
C4 N8 Gd1 126.5(2) . . ?
C4 N8 Si2 129.8(2) . . ?
C33 C1 C4 122.3(4) . . ?
C7 C2 C16 123.1(4) . . ?
C9 C3 C16 119.4(4) . . ?
C9 C3 C20 118.0(3) . . ?
C16 C3 C20 122.6(3) . . ?
N8 C4 C1 123.7(3) . . ?
N8 C4 C31 121.0(3) . . ?
C1 C4 C31 115.3(3) . . ?
C25 C5 N3 126.6(3) . . ?
C25 C5 C42 118.4(3) . . ?
C42 C5 N3 115.0(3) . . ?
C8 C6 C14 122.8(3) . . ?
C41 C6 C8 119.6(4) . . ?
C41 C6 C14 117.5(4) . . ?
C2 C7 C26 121.1(4) . . ?
N2 C8 C6 122.0(3) . . ?
N2 C8 C10 123.0(4) . . ?
C10 C8 C6 114.9(3) . . ?
C26 C9 C3 123.0(4) . . ?
C12 C10 C8 123.8(4) . . ?
N4 C11 C19 123.2(3) . . ?
N4 C11 C40 121.4(3) . . ?
C19 C11 C40 115.4(3) . . ?
C10 C12 C17 119.7(4) . . ?
C23 C13 C36 118.1(4) . . ?
N1 C14 S1 113.2(3) . . ?
N1 C14 C6 128.8(3) . . ?
C6 C14 S1 118.0(3) . . ?
C30 C15 S3 109.5(3) . . ?
C38 C15 S3 129.5(3) . . ?
C38 C15 C30 121.0(4) . . ?
N6 C16 C2 122.3(3) . . ?
N6 C16 C3 122.3(3) . . ?
C2 C16 C3 115.3(3) . . ?
C41 C17 C12 119.2(4) . . ?
C44 C18 C31 121.9(4) . . ?
C36 C19 C11 122.9(4) . . ?
N5 C20 S3 113.5(3) . . ?
N5 C20 C3 128.9(3) . . ?
C3 C20 S3 117.6(3) . . ?
C29 C21 C30 118.9(4) . . ?
C13 C23 C40 122.6(4) . . ?
C50 C25 C5 119.7(4) . . ?
C9 C26 C7 118.0(4) . . ?
C35 C27 C39 118.6(4) . . ?
C52 C28 C32 118.5(4) . . ?
C21 C29 C37 120.6(4) . . ?
N5 C30 C15 115.0(3) . . ?
C21 C30 N5 125.2(3) . . ?
C21 C30 C15 119.8(3) . . ?
C4 C31 C45 120.8(3) . . ?
C18 C31 C4 120.2(3) . . ?
C18 C31 C45 118.9(3) . . ?
C28 C32 N7 125.6(3) . . ?
C28 C32 C51 119.5(3) . . ?
C51 C32 N7 114.7(3) . . ?
C1 C33 C44 121.3(4) . . ?
N3 C34 S2 114.7(3) . . ?
N3 C34 C40 130.2(3) . . ?
C40 C34 S2 115.0(3) . . ?
C27 C35 C48 121.2(5) . . ?
C19 C36 C13 120.9(4) . . ?
C38 C37 C29 121.1(4) . . ?
C37 C38 C15 118.6(4) . . ?
N1 C39 C46 114.8(4) . . ?
C27 C39 N1 125.6(4) . . ?
C27 C39 C46 119.7(4) . . ?
C11 C40 C34 121.6(3) . . ?
C23 C40 C11 119.7(3) . . ?
C23 C40 C34 118.4(3) . . ?
C17 C41 C6 122.2(4) . . ?
C5 C42 S2 109.7(3) . . ?
C5 C42 C55 122.1(4) . . ?
C55 C42 S2 128.2(3) . . ?
C18 C44 C33 118.6(4) . . ?
N7 C45 S4 114.3(3) . . ?
N7 C45 C31 129.8(3) . . ?
C31 C45 S4 115.8(3) . . ?
C39 C46 S1 109.6(3) . . ?
C53 C46 S1 128.7(4) . . ?
C53 C46 C39 121.7(4) . . ?
C53 C48 C35 121.3(4) . . ?
C55 C49 C50 120.8(4) . . ?
C25 C50 C49 120.9(4) . . ?
C32 C51 S4 109.8(3) . . ?
C32 C51 C57 121.4(4) . . ?
C57 C51 S4 128.8(4) . . ?
C28 C52 C54 121.6(4) . . ?
C48 C53 C46 117.6(4) . . ?
C57 C54 C52 120.8(4) . . ?
C49 C55 C42 118.1(4) . . ?
C54 C57 C51 118.2(4) . . ?
O1 K02 O2 88.86(11) . . ?
O1 K02 O3 98.96(10) . . ?
O1 K02 O6 87.1(2) . . ?
O1 K02 O7 93.8(6) . . ?
O1 K02 O7A 87.2(8) . . ?
O2 K02 O3 93.21(12) . . ?
O2 K02 O6 167.3(2) . . ?
O2 K02 O7 84.6(4) . . ?
O2 K02 O7A 83.7(5) . . ?
O3 K02 O6 99.28(19) . . ?
O4 K02 O1 173.30(14) . . ?
O4 K02 O2 97.34(14) . . ?
O4 K02 O3 83.27(12) . . ?
O4 K02 O5 95.3(2) . . ?
O4 K02 O6 86.3(2) . . ?
O4 K02 O7 84.3(6) . . ?
O4 K02 O7A 90.9(8) . . ?
O5 K02 O1 78.67(19) . . ?
O5 K02 O2 166.9(2) . . ?
O5 K02 O3 84.8(3) . . ?
O5 K02 O7 100.2(5) . . ?
O7 K02 O3 167.0(6) . . ?
O7A K02 O3 173.1(7) . . ?
O7A K02 O6 84.1(5) . . ?
C56 O1 K02 120.6(3) . . ?
C66 O1 K02 131.0(3) . . ?
C66 O1 C56 106.8(4) . . ?
C67 O2 K02 112.0(4) . . ?
C67 O2 C70 104.5(5) . . ?
C70 O2 K02 143.4(4) . . ?
C61 O3 K02 131.6(3) . . ?
C72 O3 K02 120.6(4) . . ?
C72 O3 C61 107.8(5) . . ?
C62 O4 K02 129.5(3) . . ?
C62 O4 C74 104.5(6) . . ?
C62 O4 C89 108.3(5) . . ?
C74 O4 K02 118.5(5) . . ?
C89 O4 K02 121.3(4) . . ?
C64 O5 K02 135.4(7) . . ?
C64 O5 C79 98.1(9) . . ?
C79 O5 K02 115.0(7) . . ?
C85 O6 K02 112.4(8) . . ?
C85 O6 C88 120.5(10) . . ?
C88 O6 K02 124.7(7) . . ?
C75 O7 K02 140.7(12) . . ?
C75 O7 C80 100(2) . . ?
C80 O7 K02 114.3(13) . . ?
O1 C56 C63 105.9(4) . . ?
C60 C58 C89 103.4(5) . . ?
C74 C58 C60 106.1(6) . . ?
C68 C59 C61 101.5(5) . . ?
C62 C60 C58 104.2(4) . . ?
O3 C61 C59 107.2(4) . . ?
O4 C62 C60 109.1(5) . . ?
C56 C63 C65 104.1(5) . . ?
O5 C64 C82 93.8(10) . . ?
C63 C65 C66 104.3(4) . . ?
O1 C66 C65 106.6(4) . . ?
C69 C67 O2 109.1(6) . . ?
C72 C68 C59 105.5(5) . . ?
C67 C69 C77 104.3(7) . . ?
O2 C70 C77 105.4(5) . . ?
O3 C72 C68 108.2(6) . . ?
C58 C74 O4 104.4(9) . . ?
O7 C75 C83 109.9(17) . . ?
C70 C77 C69 104.8(6) . . ?
C79 C78 C82 101.9(9) . . ?
C78 C79 O5 114.0(10) . . ?
C84 C80 O7 112.5(17) . . ?
C64 C82 C78 99.1(8) . . ?
C84 C83 C75 109.1(15) . . ?
C83 C84 C80 101.8(15) . . ?
O6 C85 C86 97.7(10) . . ?
C87 C86 C85 103.2(8) . . ?
C88 C87 C86 115.8(9) . . ?
C87 C88 O6 99.6(9) . . ?
O4 C89 C58 101.5(7) . . ?
C1S O1S C2S 105.8(8) . . ?
C4S C1S O1S 109.1(10) . . ?
O1S C2S C3S 104.4(7) . . ?
C4S C3S C2S 103.8(9) . . ?
C1S C4S C3S 106.2(9) . . ?
C75A O7A K02 116.1(16) . . ?
C75A O7A C80A 107(2) . . ?
C80A O7A K02 122(2) . . ?
O7A C75A C83A 107.2(17) . . ?
O7A C80A C84A 110(2) . . ?
C84A C83A C75A 109.4(16) . . ?
C83A C84A C80A 105.2(17) . . ?

loop_
_geom_bond_atom_site_label_1
_geom_bond_atom_site_label_2
_geom_bond_distance
_geom_bond_site_symmetry_2
_geom_bond_publ_flag
Gd1 Si1 3.1976(10) . ?
Gd1 Si2 3.1926(10) . ?
Gd1 N1 2.576(3) . ?
Gd1 N2 2.470(3) . ?
Gd1 N3 2.715(3) . ?
Gd1 N4 2.397(3) . ?
Gd1 N5 2.560(3) . ?
Gd1 N6 2.455(3) . ?
Gd1 N7 2.715(3) . ?
Gd1 N8 2.374(3) . ?
S1 C14 1.774(4) . ?
S1 C46 1.729(5) . ?
S2 C34 1.758(3) . ?
S2 C42 1.725(4) . ?
S3 C15 1.715(4) . ?
S3 C20 1.768(3) . ?
S4 C45 1.761(3) . ?
S4 C51 1.717(4) . ?
Si1 N2 1.724(3) . ?
Si1 N4 1.716(3) . ?
Si1 C24 1.879(4) . ?
Si1 C47 1.884(4) . ?
Si2 N6 1.723(3) . ?
Si2 N8 1.710(3) . ?
Si2 C22 1.880(4) . ?
Si2 C43 1.878(4) . ?
N1 C14 1.320(5) . ?
N1 C39 1.397(5) . ?
N2 C8 1.343(4) . ?
N3 C5 1.404(4) . ?
N3 C34 1.308(5) . ?
N4 C11 1.352(4) . ?
N5 C20 1.315(4) . ?
N5 C30 1.394(4) . ?
N6 C16 1.350(4) . ?
N7 C32 1.410(4) . ?
N7 C45 1.310(4) . ?
N8 C4 1.349(4) . ?
C1 C4 1.417(5) . ?
C1 C33 1.375(5) . ?
C2 C7 1.366(5) . ?
C2 C16 1.423(5) . ?
C3 C9 1.413(5) . ?
C3 C16 1.442(5) . ?
C3 C20 1.449(5) . ?
C4 C31 1.432(5) . ?
C5 C25 1.392(5) . ?
C5 C42 1.394(5) . ?
C6 C8 1.438(5) . ?
C6 C14 1.448(6) . ?
C6 C41 1.418(5) . ?
C7 C26 1.400(6) . ?
C8 C10 1.417(5) . ?
C9 C26 1.366(6) . ?
C10 C12 1.375(5) . ?
C11 C19 1.424(5) . ?
C11 C40 1.433(5) . ?
C12 C17 1.394(7) . ?
C13 C23 1.377(5) . ?
C13 C36 1.391(6) . ?
C15 C30 1.402(5) . ?
C15 C38 1.393(5) . ?
C17 C41 1.363(6) . ?
C18 C31 1.404(5) . ?
C18 C44 1.368(6) . ?
C19 C36 1.368(5) . ?
C21 C29 1.385(5) . ?
C21 C30 1.394(5) . ?
C23 C40 1.400(5) . ?
C25 C50 1.385(5) . ?
C27 C35 1.381(6) . ?
C27 C39 1.389(5) . ?
C28 C32 1.394(5) . ?
C28 C52 1.383(5) . ?
C29 C37 1.400(6) . ?
C31 C45 1.454(5) . ?
C32 C51 1.399(5) . ?
C33 C44 1.379(6) . ?
C34 C40 1.466(5) . ?
C35 C48 1.397(6) . ?
C37 C38 1.369(6) . ?
C39 C46 1.402(5) . ?
C42 C55 1.402(5) . ?
C46 C53 1.397(6) . ?
C48 C53 1.372(7) . ?
C49 C50 1.387(6) . ?
C49 C55 1.371(6) . ?
C51 C57 1.403(5) . ?
C52 C54 1.390(6) . ?
C54 C57 1.368(7) . ?
K02 O1 2.678(3) . ?
K02 O2 2.694(4) . ?
K02 O3 2.752(4) . ?
K02 O4 2.665(4) . ?
K02 O5 2.678(8) . ?
K02 O6 2.760(10) . ?
K02 O7 2.75(2) . ?
K02 O7A 2.72(3) . ?
O1 C56 1.422(5) . ?
O1 C66 1.418(5) . ?
O2 C67 1.418(6) . ?
O2 C70 1.429(6) . ?
O3 C61 1.424(6) . ?
O3 C72 1.404(7) . ?
O4 C62 1.376(6) . ?
O4 C74 1.540(14) . ?
O4 C89 1.443(10) . ?
O5 C64 1.432(14) . ?
O5 C79 1.436(12) . ?
O6 C85 1.404(14) . ?
O6 C88 1.439(13) . ?
O7 C75 1.427(16) . ?
O7 C80 1.443(18) . ?
C56 C63 1.466(7) . ?
C58 C60 1.502(7) . ?
C58 C74 1.375(12) . ?
C58 C89 1.534(11) . ?
C59 C61 1.495(7) . ?
C59 C68 1.479(8) . ?
C60 C62 1.482(7) . ?
C63 C65 1.508(8) . ?
C64 C82 1.540(13) . ?
C65 C66 1.522(8) . ?
C67 C69 1.336(9) . ?
C68 C72 1.477(10) . ?
C69 C77 1.548(10) . ?
C70 C77 1.434(9) . ?
C75 C83 1.430(15) . ?
C78 C79 1.254(13) . ?
C78 C82 1.543(11) . ?
C80 C84 1.430(15) . ?
C83 C84 1.426(16) . ?
C85 C86 1.523(13) . ?
C86 C87 1.498(11) . ?
C87 C88 1.283(13) . ?
O1S C1S 1.360(10) . ?
O1S C2S 1.382(13) . ?
C1S C4S 1.354(11) . ?
C2S C3S 1.493(15) . ?
C3S C4S 1.445(13) . ?
O7A C75A 1.433(17) . ?
O7A C80A 1.445(19) . ?
C75A C83A 1.477(15) . ?
C80A C84A 1.464(17) . ?
C83A C84A 1.435(17) . ?
